data_4027026
loop_
_publ_author_name
'Ulf Scheffler'
'Rainer Mahrwald'

_publ_section_title
;
 Histidine-Catalyzed Asymmetric Aldol Addition of Enolizable Aldehydes:
 Insights into its Mechanism
;
_journal_name_full 'Journal of Organic Chemistry'
_journal_page_first 2310
_journal_page_last 2330
_journal_paper_doi 10.1021/jo202558f
_journal_volume 77
_journal_year 2012
_chemical_absolute_configuration rm
_chemical_formula_sum 'C9 H16 O3'
_chemical_formula_weight 172.22
_chemical_name_systematic
; 
 (S)-3-Hydroxy-2,2-dimethyl-3-(S)-tetrahydrofuran-2-yl)propanal 
;
_space_group_IT_number 19
_symmetry_cell_setting orthorhombic
_symmetry_space_group_name_Hall 'P 2ac 2ab'
_symmetry_space_group_name_H-M 'P 21 21 21'
_atom_sites_solution_hydrogens geom
_atom_sites_solution_primary direct
_atom_sites_solution_secondary difmap
_audit_creation_method SHELXL-97
_cell_angle_alpha 90.00
_cell_angle_beta 90.00
_cell_angle_gamma 90.00
_cell_formula_units_Z 4
_cell_length_a 5.9681(2)
_cell_length_b 10.2367(5)
_cell_length_c 14.6203(8)
_cell_measurement_reflns_used 16921
_cell_measurement_temperature 100(2)
_cell_measurement_theta_max 29.60
_cell_measurement_theta_min 2.43
_cell_volume 893.21(7)
_computing_cell_refinement 'X-AREA (Stoe & Cie, 2002)'
_computing_data_collection 'X-AREA (Stoe & Cie, 2002)'
_computing_data_reduction 'X-RED (Stoe & Cie, 2002)'
_computing_molecular_graphics 'PLATON, 1990'
_computing_publication_material 'PLATON, 1990'
_computing_structure_refinement 'SHELXL97 (Sheldrick, 1997)'
_computing_structure_solution 'SHELXS97 (Sheldrick, 1997)'
_diffrn_ambient_temperature 100(2)
_diffrn_detector_area_resol_mean 6.67
_diffrn_measured_fraction_theta_full 0.998
_diffrn_measured_fraction_theta_max 0.998
_diffrn_measurement_device 'Stoe IPDS-2t diffractometer'
_diffrn_measurement_method '\w-rotation,\w-incr.=1\%,319 exposures'
_diffrn_radiation_collimation '0.5 mm diameter monocapillary'
_diffrn_radiation_monochromator 'planar graphite'
_diffrn_radiation_source 'long fine focus sealed x-ray tube'
_diffrn_radiation_type MoK\a
_diffrn_radiation_wavelength 0.71073
_diffrn_reflns_av_R_equivalents 0.1295
_diffrn_reflns_av_sigmaI/netI 0.0620
_diffrn_reflns_limit_h_max 7
_diffrn_reflns_limit_h_min -7
_diffrn_reflns_limit_k_max 12
_diffrn_reflns_limit_k_min -12
_diffrn_reflns_limit_l_max 17
_diffrn_reflns_limit_l_min -17
_diffrn_reflns_number 10487
_diffrn_reflns_theta_full 25.00
_diffrn_reflns_theta_max 25.00
_diffrn_reflns_theta_min 2.79
_diffrn_standards_decay_% 0
_diffrn_standards_interval_count 0
_diffrn_standards_interval_time 0
_diffrn_standards_number 0
_exptl_absorpt_coefficient_mu 0.094
_exptl_absorpt_correction_T_max 0.9906
_exptl_absorpt_correction_T_min 0.9614
_exptl_absorpt_correction_type multi-scan
_exptl_absorpt_process_details 'PLATON, 1990'
_exptl_crystal_colour colorless
_exptl_crystal_density_diffrn 1.281
_exptl_crystal_description rod
_exptl_crystal_F_000 376
_exptl_crystal_size_max 0.42
_exptl_crystal_size_mid 0.14
_exptl_crystal_size_min 0.10
_refine_diff_density_max 0.432
_refine_diff_density_min -0.379
_refine_diff_density_rms 0.047
_refine_ls_abs_structure_details 'Flack H D (1983), Acta Cryst. A39, 876-881'
_refine_ls_abs_structure_Flack 0.2(13)
_refine_ls_extinction_method none
_refine_ls_goodness_of_fit_ref 1.082
_refine_ls_hydrogen_treatment constr
_refine_ls_matrix_type full
_refine_ls_number_parameters 111
_refine_ls_number_reflns 1572
_refine_ls_number_restraints 0
_refine_ls_restrained_S_all 1.082
_refine_ls_R_factor_all 0.0375
_refine_ls_R_factor_gt 0.0352
_refine_ls_shift/su_max 0.001
_refine_ls_shift/su_mean 0.000
_refine_ls_structure_factor_coef Fsqd
_refine_ls_weighting_details 'calc w=1/[\s^2^(Fo^2^)+(0.0322P)^2^+0.3933P] where P=(Fo^2^+2Fc^2^)/3'
_refine_ls_weighting_scheme calc
_refine_ls_wR_factor_gt 0.0868
_refine_ls_wR_factor_ref 0.0881
_reflns_number_gt 1499
_reflns_number_total 1572
_reflns_threshold_expression >2sigma(I)
_cod_data_source_file jo202558f_13k.cif
_cod_data_source_block 255i
_cod_database_code 4027026

loop_
_symmetry_equiv_pos_as_xyz
'x, y, z'
'-x+1/2, -y, z+1/2'
'x+1/2, -y+1/2, -z'
'-x, y+1/2, -z+1/2'

loop_
_atom_site_label
_atom_site_type_symbol
_atom_site_fract_x
_atom_site_fract_y
_atom_site_fract_z
_atom_site_U_iso_or_equiv
_atom_site_adp_type
_atom_site_occupancy
_atom_site_symmetry_multiplicity
_atom_site_calc_flag
_atom_site_refinement_flags
O1 O 0.6638(2) 0.55166(12) 0.90676(10) 0.0197(3) Uani 1 1 d .
O2 O 0.3789(2) 0.74702(12) 0.97297(8) 0.0158(3) Uani 1 1 d .
H2 H 0.4690 0.7088 1.0058 0.024 Uiso 1 1 calc R
O3 O 0.6917(2) 0.74552(15) 0.72168(10) 0.0264(3) Uani 1 1 d .
C1 C 0.4253(3) 0.53132(16) 0.91201(12) 0.0131(4) Uani 1 1 d .
H1 H 0.3789 0.4733 0.8621 0.016 Uiso 1 1 calc R
C2 C 0.3086(3) 0.66212(16) 0.90121(12) 0.0123(4) Uani 1 1 d .
H2A H 0.1473 0.6474 0.9083 0.015 Uiso 1 1 calc R
C3 C 0.3469(3) 0.72683(16) 0.80660(12) 0.0129(4) Uani 1 1 d .
C4 C 0.5917(3) 0.76024(17) 0.79248(12) 0.0159(4) Uani 1 1 d .
H4 H 0.6702 0.7945 0.8419 0.019 Uiso 1 1 calc R
C5 C 0.2233(3) 0.85919(17) 0.80409(13) 0.0165(4) Uani 1 1 d .
H5A H 0.0654 0.8450 0.8116 0.025 Uiso 1 1 calc R
H5B H 0.2503 0.9011 0.7464 0.025 Uiso 1 1 calc R
H5C H 0.2773 0.9138 0.8527 0.025 Uiso 1 1 calc R
C6 C 0.2612(3) 0.63964(18) 0.72952(14) 0.0194(4) Uani 1 1 d .
H6A H 0.3532 0.5629 0.7254 0.029 Uiso 1 1 calc R
H6B H 0.2673 0.6866 0.6727 0.029 Uiso 1 1 calc R
H6C H 0.1093 0.6145 0.7419 0.029 Uiso 1 1 calc R
C7 C 0.3927(3) 0.46174(17) 1.00221(13) 0.0152(4) Uani 1 1 d .
H7A H 0.2519 0.4144 1.0036 0.018 Uiso 1 1 calc R
H7B H 0.3979 0.5223 1.0532 0.018 Uiso 1 1 calc R
C8 C 0.5926(3) 0.36875(17) 1.00335(13) 0.0174(4) Uani 1 1 d .
H8A H 0.5609 0.2896 0.9692 0.021 Uiso 1 1 calc R
H8B H 0.6344 0.3457 1.0654 0.021 Uiso 1 1 calc R
C9 C 0.7757(3) 0.44946(17) 0.95693(13) 0.0150(4) Uani 1 1 d .
H9A H 0.8757 0.4866 1.0023 0.018 Uiso 1 1 calc R
H9B H 0.8627 0.3951 0.9158 0.018 Uiso 1 1 calc R

loop_
_atom_site_aniso_label
_atom_site_aniso_U_11
_atom_site_aniso_U_22
_atom_site_aniso_U_33
_atom_site_aniso_U_23
_atom_site_aniso_U_13
_atom_site_aniso_U_12
O1 0.0126(6) 0.0160(6) 0.0305(8) 0.0100(6) 0.0050(5) 0.0049(5)
O2 0.0223(7) 0.0130(5) 0.0122(6) -0.0006(5) -0.0043(5) 0.0031(6)
O3 0.0242(7) 0.0332(7) 0.0218(7) 0.0063(7) 0.0092(6) 0.0052(7)
C1 0.0124(8) 0.0127(8) 0.0141(9) -0.0013(7) -0.0002(7) -0.0012(7)
C2 0.0114(8) 0.0122(8) 0.0133(9) -0.0013(7) 0.0000(7) -0.0005(6)
C3 0.0143(9) 0.0117(8) 0.0128(8) -0.0006(7) -0.0014(7) 0.0012(7)
C4 0.0185(9) 0.0136(8) 0.0158(9) 0.0053(7) -0.0000(7) 0.0029(8)
C5 0.0171(9) 0.0152(9) 0.0172(9) 0.0020(8) 0.0003(7) 0.0004(7)
C6 0.0261(11) 0.0162(9) 0.0158(9) -0.0012(7) -0.0047(8) 0.0021(8)
C7 0.0119(9) 0.0146(8) 0.0191(9) 0.0038(7) 0.0003(7) -0.0016(7)
C8 0.0191(10) 0.0132(8) 0.0199(10) 0.0034(7) -0.0012(8) 0.0011(8)
C9 0.0139(9) 0.0136(8) 0.0174(9) -0.0007(7) -0.0013(7) 0.0042(7)

loop_
_atom_type_symbol
_atom_type_description
_atom_type_scat_dispersion_real
_atom_type_scat_dispersion_imag
_atom_type_scat_source
C C 0.0033 0.0016 'International Tables Vol C Tables 4.2.6.8 and 6.1.1.4'
H H 0.0000 0.0000 'International Tables Vol C Tables 4.2.6.8 and 6.1.1.4'
O O 0.0106 0.0060 'International Tables Vol C Tables 4.2.6.8 and 6.1.1.4'

loop_
_geom_angle_atom_site_label_1
_geom_angle_atom_site_label_2
_geom_angle_atom_site_label_3
_geom_angle
C1 O1 C9 108.99(13)
C2 O2 H2 109.5
O1 C1 C7 103.99(14)
O1 C1 C2 108.70(14)
C7 C1 C2 116.58(15)
O1 C1 H1 109.1
C7 C1 H1 109.1
C2 C1 H1 109.1
O2 C2 C1 109.04(14)
O2 C2 C3 110.65(13)
C1 C2 C3 113.70(14)
O2 C2 H2A 107.7
C1 C2 H2A 107.7
C3 C2 H2A 107.7
C4 C3 C6 110.77(15)
C4 C3 C5 105.05(14)
C6 C3 C5 109.62(15)
C4 C3 C2 111.12(14)
C6 C3 C2 111.07(14)
C5 C3 C2 109.02(14)
O3 C4 C3 124.54(17)
O3 C4 H4 117.7
C3 C4 H4 117.7
C3 C5 H5A 109.5
C3 C5 H5B 109.5
H5A C5 H5B 109.5
C3 C5 H5C 109.5
H5A C5 H5C 109.5
H5B C5 H5C 109.5
C3 C6 H6A 109.5
C3 C6 H6B 109.5
H6A C6 H6B 109.5
C3 C6 H6C 109.5
H6A C6 H6C 109.5
H6B C6 H6C 109.5
C1 C7 C8 101.70(15)
C1 C7 H7A 111.4
C8 C7 H7A 111.4
C1 C7 H7B 111.4
C8 C7 H7B 111.4
H7A C7 H7B 109.3
C7 C8 C9 102.51(14)
C7 C8 H8A 111.3
C9 C8 H8A 111.3
C7 C8 H8B 111.3
C9 C8 H8B 111.3
H8A C8 H8B 109.2
O1 C9 C8 106.70(14)
O1 C9 H9A 110.4
C8 C9 H9A 110.4
O1 C9 H9B 110.4
C8 C9 H9B 110.4
H9A C9 H9B 108.6

loop_
_geom_bond_atom_site_label_1
_geom_bond_atom_site_label_2
_geom_bond_distance
O1 C1 1.441(2)
O1 C9 1.441(2)
O2 C2 1.426(2)
O2 H2 0.8200
O3 C4 1.204(2)
C1 C7 1.511(3)
C1 C2 1.518(2)
C1 H1 0.9800
C2 C3 1.551(2)
C2 H2A 0.9800
C3 C4 1.515(3)
C3 C6 1.526(2)
C3 C5 1.543(2)
C4 H4 0.9300
C5 H5A 0.9600
C5 H5B 0.9600
C5 H5C 0.9600
C6 H6A 0.9600
C6 H6B 0.9600
C6 H6C 0.9600
C7 C8 1.526(2)
C7 H7A 0.9700
C7 H7B 0.9700
C8 C9 1.529(3)
C8 H8A 0.9700
C8 H8B 0.9700
C9 H9A 0.9700
C9 H9B 0.9700
